data_7050306
loop_
_publ_author_name
'Boldog, Ishtvan'
'Rusanov, Eduard B.'
'Sieler, Joachim'
'Domasevitch, Konstantin V.'

_publ_section_title
;
 Cooperative association of pyrazoles and phenols: A versatile binary
 systemElectronic supplementary information (ESI) available: Details
 for crystal structure determination and refinement and geometry of
 hydrogen bonding in structures. See
 http://www.rsc.org/suppdata/nj/b3/b317104c/
;
_journal_issue 6
_journal_name_full 'New Journal of Chemistry'
_journal_page_first 756
_journal_paper_doi 10.1039/b317104c
_journal_volume 28
_journal_year 2004
_chemical_formula_sum 'C26 H36 N8 O4'
_chemical_formula_weight 524.63
_chemical_name_systematic
;
3,3',5,5'-Tetramethyl-4,4'-bipyrazolyl 2:1 adduct with
Floroglucine, Monohydrate
;
_space_group_IT_number 43
_symmetry_cell_setting orthorhombic
_symmetry_space_group_name_Hall 'F 2 -2d'
_symmetry_space_group_name_H-M 'F d d 2'
_atom_sites_solution_hydrogens geom
_atom_sites_solution_primary direct
_atom_sites_solution_secondary difmap
_audit_creation_method SHELXL
_cell_angle_alpha 90.00
_cell_angle_beta 90.00
_cell_angle_gamma 90.00
_cell_formula_units_Z 16
_cell_length_a 29.564(3)
_cell_length_b 46.197(6)
_cell_length_c 8.5541(10)
_cell_measurement_temperature 223(2)
_cell_volume 11683(2)
_computing_data_reduction 'Brucker Saint'
_computing_structure_refinement 'SHELXL-97 (Sheldrick, 1997)'
_computing_structure_solution 'SHELXS-97 (Sheldrick, 1990)'
_diffrn_ambient_temperature 223(2)
_diffrn_measured_fraction_theta_full 0.254
_diffrn_measured_fraction_theta_max 0.254
_diffrn_measurement_device_type 'Siemens Smart CCD'
_diffrn_measurement_method 'omega scans'
_diffrn_radiation_monochromator graphite
_diffrn_radiation_source 'fine-focus sealed tube'
_diffrn_radiation_type MoK\a
_diffrn_radiation_wavelength 0.71073
_diffrn_reflns_av_R_equivalents 0.0389
_diffrn_reflns_av_sigmaI/netI 0.0368
_diffrn_reflns_limit_h_max 35
_diffrn_reflns_limit_h_min -36
_diffrn_reflns_limit_k_max 57
_diffrn_reflns_limit_k_min -50
_diffrn_reflns_limit_l_max 10
_diffrn_reflns_limit_l_min -9
_diffrn_reflns_number 15462
_diffrn_reflns_theta_full 26.37
_diffrn_reflns_theta_max 26.37
_diffrn_reflns_theta_min 2.24
_exptl_absorpt_coefficient_mu 0.083
_exptl_absorpt_correction_T_max 0.9819
_exptl_absorpt_correction_T_min 0.9659
_exptl_absorpt_correction_type empirical
_exptl_crystal_colour Colorless
_exptl_crystal_density_diffrn 1.193
_exptl_crystal_density_method 'not measured'
_exptl_crystal_description Plate
_exptl_crystal_F_000 4480
_exptl_crystal_size_max 0.42
_exptl_crystal_size_mid 0.30
_exptl_crystal_size_min 0.22
_refine_diff_density_max 0.196
_refine_diff_density_min -0.184
_refine_diff_density_rms 0.044
_refine_ls_abs_structure_details 'Flack H D (1983), Acta Cryst. A39, 876-881'
_refine_ls_abs_structure_Flack 0.0(10)
_refine_ls_extinction_coef SHELXL
_refine_ls_extinction_method none
_refine_ls_goodness_of_fit_ref 1.040
_refine_ls_hydrogen_treatment mixed
_refine_ls_matrix_type full
_refine_ls_number_parameters 387
_refine_ls_number_reflns 5317
_refine_ls_number_restraints 1
_refine_ls_restrained_S_all 1.040
_refine_ls_R_factor_all 0.0549
_refine_ls_R_factor_gt 0.0432
_refine_ls_shift/su_max 0.001
_refine_ls_shift/su_mean 0.000
_refine_ls_structure_factor_coef Fsqd
_refine_ls_weighting_details 'w=1/[\s^2^(Fo^2^)+(0.0660P)^2^+3.5711P] where P=(Fo^2^+2Fc^2^)/3'
_refine_ls_weighting_scheme calc
_refine_ls_wR_factor_gt 0.1057
_refine_ls_wR_factor_ref 0.1110
_reflns_number_gt 4532
_reflns_number_total 5317
_reflns_threshold_expression >2sigma(I)
_cod_data_source_file b317104c.txt
_cod_data_source_block c1027
_cod_depositor_comments
;
The following automatic conversions were performed:
'_symmetry_cell_setting' value 'Orthorhombic' changed to 'orthorhombic'
according to '/home/saulius/struct/CIF-dictionaries/cif_core.dic'
dictionary named 'cif_core.dic' version 2.4.1 from 2010-06-29.

Automatic conversion script
Id: cif_fix_enum 1527 2010-12-29 10:47:43Z saulius 

The following automatic conversions were performed:

'_refine_ls_weighting_scheme' value 'calc
w=1/[\s^2^(Fo^2^)+(0.0660P)^2^+3.5711P] where P=(Fo^2^+2Fc^2^)/3' was
changed to 'calc'. New tag '_refine_ls_weighting_details' was
created. The value of the new tag was set to
'w=1/[\s^2^(Fo^2^)+(0.0660P)^2^+3.5711P] where P=(Fo^2^+2Fc^2^)/3'.

Automatic conversion script
Id: cif_fix_values 3143 2015-03-26 13:38:13Z robertas 
;
_cod_original_sg_symbol_H-M Fdd2
_cod_database_code 7050306

loop_
_symmetry_equiv_pos_as_xyz
'x, y, z'
'-x, -y, z'
'x+1/4, -y+1/4, z+1/4'
'-x+1/4, y+1/4, z+1/4'
'x, y+1/2, z+1/2'
'-x, -y+1/2, z+1/2'
'x+1/4, -y+3/4, z+3/4'
'-x+1/4, y+3/4, z+3/4'
'x+1/2, y, z+1/2'
'-x+1/2, -y, z+1/2'
'x+3/4, -y+1/4, z+3/4'
'-x+3/4, y+1/4, z+3/4'
'x+1/2, y+1/2, z'
'-x+1/2, -y+1/2, z'
'x+3/4, -y+3/4, z+1/4'
'-x+3/4, y+3/4, z+1/4'

loop_
_atom_site_label
_atom_site_type_symbol
_atom_site_fract_x
_atom_site_fract_y
_atom_site_fract_z
_atom_site_U_iso_or_equiv
_atom_site_adp_type
_atom_site_occupancy
_atom_site_calc_flag
_atom_site_refinement_flags
_atom_site_disorder_assembly
_atom_site_disorder_group
O1 O 0.21925(7) 0.11437(3) -0.1912(2) 0.0523(5) Uani 1 d . . .
O2 O 0.18885(5) 0.01834(3) -0.37968(19) 0.0377(4) Uani 1 d . . .
O3 O 0.28771(5) 0.03532(3) 0.05234(18) 0.0348(4) Uani 1 d . . .
O4 O 0.06025(9) 0.11395(5) -0.4534(3) 0.0675(6) Uani 1 d . . .
N1 N 0.40402(6) 0.08248(4) 0.8895(2) 0.0313(4) Uani 1 d . . .
N2 N 0.41777(7) 0.10927(4) 0.8449(2) 0.0359(4) Uani 1 d . . .
N3 N 0.39460(6) 0.06658(4) 0.2127(2) 0.0338(4) Uani 1 d . . .
N4 N 0.35102(7) 0.06208(4) 0.2584(2) 0.0350(4) Uani 1 d . . .
N5 N 0.12784(6) 0.03661(4) 0.4154(2) 0.0326(4) Uani 1 d . . .
N6 N 0.08307(7) 0.03979(5) 0.4438(2) 0.0397(5) Uani 1 d . . .
N7 N 0.07127(9) 0.04729(5) -0.2331(2) 0.0547(6) Uani 1 d . . .
N8 N 0.07522(7) 0.07518(6) -0.1987(3) 0.0466(6) Uani 1 d . . .
C1 C 0.39132(7) 0.06622(4) 0.7676(2) 0.0276(4) Uani 1 d . . .
C2 C 0.39629(7) 0.08316(4) 0.6348(2) 0.0274(4) Uani 1 d . . .
C3 C 0.41326(8) 0.10985(5) 0.6902(3) 0.0336(5) Uani 1 d . . .
C4 C 0.42483(10) 0.13638(5) 0.5981(3) 0.0528(7) Uani 1 d . . .
H4A H 0.4538 0.1438 0.6325 0.079 Uiso 1 calc R . .
H4B H 0.4017 0.1510 0.6141 0.079 Uiso 1 calc R . .
H4C H 0.4265 0.1315 0.4879 0.079 Uiso 1 calc R . .
C5 C 0.37697(9) 0.03550(5) 0.7874(3) 0.0389(5) Uani 1 d . . .
H5A H 0.3802 0.0299 0.8962 0.058 Uiso 1 calc R . .
H5B H 0.3958 0.0231 0.7229 0.058 Uiso 1 calc R . .
H5C H 0.3456 0.0335 0.7561 0.058 Uiso 1 calc R . .
C6 C 0.41592(7) 0.07445(4) 0.3438(2) 0.0298(5) Uani 1 d . . .
C7 C 0.38633(7) 0.07517(4) 0.4710(2) 0.0269(4) Uani 1 d . . .
C8 C 0.34479(7) 0.06678(5) 0.4108(3) 0.0316(5) Uani 1 d . . .
C9 C 0.29925(9) 0.06364(7) 0.4861(3) 0.0549(7) Uani 1 d . . .
H9A H 0.2767 0.0736 0.4237 0.082 Uiso 1 calc R . .
H9B H 0.3001 0.0720 0.5902 0.082 Uiso 1 calc R . .
H9C H 0.2915 0.0433 0.4932 0.082 Uiso 1 calc R . .
C10 C 0.46601(8) 0.08033(6) 0.3402(3) 0.0444(6) Uani 1 d . . .
H10A H 0.4807 0.0666 0.2712 0.067 Uiso 1 calc R . .
H10B H 0.4783 0.0784 0.4448 0.067 Uiso 1 calc R . .
H10C H 0.4713 0.0998 0.3024 0.067 Uiso 1 calc R . .
C11 C 0.13220(7) 0.04046(4) 0.2617(3) 0.0299(5) Uani 1 d . . .
C12 C 0.09039(8) 0.04673(5) 0.1922(2) 0.0323(5) Uani 1 d . . .
C13 C 0.05986(8) 0.04602(6) 0.3147(3) 0.0427(6) Uani 1 d . . .
C14 C 0.00974(9) 0.05155(10) 0.3171(4) 0.0808(12) Uani 1 d . . .
H14A H -0.0019 0.0480 0.4214 0.121 Uiso 1 calc R . .
H14B H -0.0051 0.0387 0.2435 0.121 Uiso 1 calc R . .
H14C H 0.0039 0.0715 0.2879 0.121 Uiso 1 calc R . .
C15 C 0.17697(9) 0.03807(6) 0.1844(3) 0.0485(6) Uani 1 d . . .
H15A H 0.2007 0.0411 0.2610 0.073 Uiso 1 calc R . .
H15B H 0.1794 0.0526 0.1030 0.073 Uiso 1 calc R . .
H15C H 0.1801 0.0190 0.1386 0.073 Uiso 1 calc R . .
C16 C 0.07627(11) 0.03347(6) -0.0974(3) 0.0550(8) Uani 1 d . . .
C17 C 0.08198(7) 0.05311(5) 0.0256(2) 0.0348(5) Uani 1 d . . .
C18 C 0.08117(8) 0.07996(6) -0.0442(3) 0.0442(6) Uani 1 d . . .
C19 C 0.08436(16) 0.10975(7) 0.0228(5) 0.0985(15) Uani 1 d . . .
H19A H 0.0586 0.1211 -0.0114 0.148 Uiso 1 calc R . .
H19B H 0.1121 0.1189 -0.0126 0.148 Uiso 1 calc R . .
H19C H 0.0845 0.1086 0.1360 0.148 Uiso 1 calc R . .
C20 C 0.0753(2) 0.00132(7) -0.0917(4) 0.121(2) Uani 1 d . . .
H20A H 0.0675 -0.0062 -0.1942 0.182 Uiso 1 calc R . .
H20B H 0.0529 -0.0049 -0.0162 0.182 Uiso 1 calc R . .
H20C H 0.1048 -0.0059 -0.0612 0.182 Uiso 1 calc R . .
C21 C 0.22354(7) 0.08499(4) -0.1848(3) 0.0324(5) Uani 1 d . . .
C22 C 0.20032(7) 0.06678(4) -0.2867(3) 0.0300(4) Uani 1 d . . .
H22A H 0.1795 0.0743 -0.3593 0.036 Uiso 1 calc R . .
C23 C 0.20872(7) 0.03723(4) -0.2781(2) 0.0261(4) Uani 1 d . . .
C24 C 0.23858(6) 0.02581(4) -0.1676(2) 0.0265(4) Uani 1 d . . .
H24A H 0.2441 0.0058 -0.1627 0.032 Uiso 1 calc R . .
C25 C 0.25980(6) 0.04468(4) -0.0654(2) 0.0260(4) Uani 1 d . . .
C26 C 0.25314(7) 0.07423(4) -0.0747(3) 0.0318(5) Uani 1 d . . .
H26A H 0.2686 0.0868 -0.0069 0.038 Uiso 1 calc R . .
H6 H 0.2902(7) 0.0172(5) 0.043(3) 0.030(6) Uiso 1 d . . .
H5 H 0.1979(10) 0.1197(6) -0.272(4) 0.064(9) Uiso 1 d . . .
H1 H 0.4059(8) 0.0764(5) 0.995(3) 0.037(6) Uiso 1 d . . .
H7 H 0.1679(11) 0.0269(7) -0.437(4) 0.069(10) Uiso 1 d . . .
H2 H 0.3274(10) 0.0548(6) 0.190(4) 0.061(9) Uiso 1 d . . .
H3 H 0.0749(9) 0.0383(6) 0.541(4) 0.047(7) Uiso 1 d . . .
H8 H 0.0287(18) 0.1174(10) -0.438(7) 0.133(18) Uiso 1 d . . .
H4 H 0.0687(11) 0.0857(7) -0.265(4) 0.066(10) Uiso 1 d . . .
H9 H 0.0788(17) 0.1272(11) -0.518(7) 0.143(19) Uiso 1 d . . .

loop_
_atom_site_aniso_label
_atom_site_aniso_U_11
_atom_site_aniso_U_22
_atom_site_aniso_U_33
_atom_site_aniso_U_23
_atom_site_aniso_U_13
_atom_site_aniso_U_12
O1 0.0771(13) 0.0220(8) 0.0577(12) -0.0022(7) -0.0392(10) 0.0061(7)
O2 0.0445(9) 0.0305(8) 0.0381(9) -0.0082(7) -0.0193(8) 0.0095(7)
O3 0.0425(9) 0.0266(8) 0.0354(9) 0.0036(7) -0.0188(7) 0.0009(6)
O4 0.0684(15) 0.0649(14) 0.0692(15) 0.0193(11) 0.0024(13) 0.0070(11)
N1 0.0401(10) 0.0337(10) 0.0200(9) 0.0014(8) -0.0028(8) -0.0034(7)
N2 0.0496(12) 0.0312(10) 0.0267(10) 0.0000(7) -0.0074(9) -0.0064(8)
N3 0.0369(10) 0.0408(10) 0.0236(9) 0.0000(8) -0.0002(8) -0.0027(8)
N4 0.0375(11) 0.0435(11) 0.0239(9) -0.0028(8) -0.0073(8) -0.0073(8)
N5 0.0342(10) 0.0375(10) 0.0261(9) -0.0048(7) -0.0042(8) 0.0062(8)
N6 0.0362(11) 0.0657(14) 0.0174(9) -0.0015(9) 0.0006(8) 0.0107(9)
N7 0.0776(16) 0.0665(15) 0.0201(10) 0.0005(10) 0.0004(10) 0.0345(12)
N8 0.0409(12) 0.0678(16) 0.0312(12) 0.0177(11) -0.0021(9) 0.0036(10)
C1 0.0274(10) 0.0345(11) 0.0207(10) -0.0024(8) -0.0004(8) -0.0032(8)
C2 0.0292(11) 0.0320(11) 0.0209(10) -0.0001(8) -0.0031(8) -0.0066(8)
C3 0.0387(12) 0.0328(11) 0.0294(11) -0.0008(9) -0.0064(9) -0.0056(9)
C4 0.081(2) 0.0366(13) 0.0410(14) 0.0087(11) -0.0124(14) -0.0171(12)
C5 0.0500(13) 0.0335(11) 0.0331(12) 0.0017(9) 0.0038(11) -0.0085(10)
C6 0.0322(11) 0.0360(11) 0.0213(10) 0.0048(8) -0.0007(9) -0.0035(9)
C7 0.0307(11) 0.0288(10) 0.0213(10) 0.0018(8) -0.0045(8) -0.0045(8)
C8 0.0327(11) 0.0357(11) 0.0265(11) 0.0006(9) -0.0019(9) -0.0079(9)
C9 0.0391(13) 0.086(2) 0.0392(14) -0.0045(13) 0.0015(12) -0.0161(13)
C10 0.0352(12) 0.0631(16) 0.0349(13) 0.0071(12) -0.0001(10) -0.0054(11)
C11 0.0325(11) 0.0316(11) 0.0257(10) -0.0023(8) -0.0014(9) -0.0012(8)
C12 0.0350(12) 0.0407(12) 0.0211(10) -0.0018(9) -0.0009(9) 0.0072(9)
C13 0.0350(13) 0.0687(17) 0.0245(12) -0.0011(10) -0.0014(10) 0.0113(11)
C14 0.0399(16) 0.159(4) 0.0435(18) 0.0093(19) 0.0024(14) 0.0351(19)
C15 0.0355(13) 0.0656(16) 0.0442(14) 0.0093(12) 0.0072(11) 0.0039(12)
C16 0.088(2) 0.0559(16) 0.0211(12) -0.0027(11) -0.0047(12) 0.0309(14)
C17 0.0330(12) 0.0481(13) 0.0232(11) 0.0001(10) -0.0003(9) 0.0109(9)
C18 0.0416(13) 0.0566(15) 0.0345(14) 0.0077(11) -0.0110(11) -0.0072(11)
C19 0.155(4) 0.057(2) 0.084(3) 0.0126(18) -0.065(3) -0.024(2)
C20 0.262(6) 0.051(2) 0.050(2) -0.0145(16) -0.053(3) 0.047(3)
C21 0.0396(12) 0.0247(10) 0.0330(12) 0.0024(9) -0.0080(9) 0.0033(8)
C22 0.0306(11) 0.0322(11) 0.0270(10) 0.0002(8) -0.0096(9) 0.0043(8)
C23 0.0255(10) 0.0307(10) 0.0221(10) -0.0025(8) -0.0023(8) 0.0009(8)
C24 0.0270(10) 0.0251(10) 0.0273(10) -0.0002(8) -0.0009(8) 0.0040(8)
C25 0.0234(10) 0.0289(10) 0.0256(10) 0.0034(8) -0.0053(8) 0.0022(8)
C26 0.0356(11) 0.0285(10) 0.0313(11) -0.0017(8) -0.0086(10) -0.0021(8)

loop_
_atom_type_symbol
_atom_type_description
_atom_type_scat_dispersion_real
_atom_type_scat_dispersion_imag
_atom_type_scat_source
C C 0.0033 0.0016 'International Tables Vol C Tables 4.2.6.8 and 6.1.1.4'
H H 0.0000 0.0000 'International Tables Vol C Tables 4.2.6.8 and 6.1.1.4'
N N 0.0061 0.0033 'International Tables Vol C Tables 4.2.6.8 and 6.1.1.4'
O O 0.0106 0.0060 'International Tables Vol C Tables 4.2.6.8 and 6.1.1.4'

loop_
_geom_angle_atom_site_label_1
_geom_angle_atom_site_label_2
_geom_angle_atom_site_label_3
_geom_angle
_geom_angle_site_symmetry_1
_geom_angle_site_symmetry_3
_geom_angle_publ_flag
C21 O1 H5 110.0(17) . . ?
C23 O2 H7 112(2) . . ?
C25 O3 H6 107.0(16) . . ?
H8 O4 H9 121(4) . . ?
C1 N1 N2 112.11(17) . . ?
C1 N1 H1 126.3(14) . . ?
N2 N1 H1 121.4(14) . . ?
C3 N2 N1 105.55(17) . . ?
C6 N3 N4 104.29(17) . . ?
C8 N4 N3 112.71(18) . . ?
C8 N4 H2 123.2(18) . . ?
N3 N4 H2 124.0(19) . . ?
C11 N5 N6 104.92(18) . . ?
C13 N6 N5 112.21(19) . . ?
C13 N6 H3 131.8(18) . . ?
N5 N6 H3 115.9(18) . . ?
N8 N7 C16 105.2(2) . . ?
N7 N8 C18 112.8(2) . . ?
N7 N8 H4 115(3) . . ?
C18 N8 H4 131(3) . . ?
N1 C1 C2 106.96(17) . . ?
N1 C1 C5 121.68(19) . . ?
C2 C1 C5 131.32(19) . . ?
C1 C2 C3 104.77(18) . . ?
C1 C2 C7 127.87(18) . . ?
C3 C2 C7 127.36(19) . . ?
N2 C3 C2 110.60(19) . . ?
N2 C3 C4 121.2(2) . . ?
C2 C3 C4 128.2(2) . . ?
C3 C4 H4A 109.5 . . ?
C3 C4 H4B 109.5 . . ?
H4A C4 H4B 109.5 . . ?
C3 C4 H4C 109.5 . . ?
H4A C4 H4C 109.5 . . ?
H4B C4 H4C 109.5 . . ?
C1 C5 H5A 109.5 . . ?
C1 C5 H5B 109.5 . . ?
H5A C5 H5B 109.5 . . ?
C1 C5 H5C 109.5 . . ?
H5A C5 H5C 109.5 . . ?
H5B C5 H5C 109.5 . . ?
N3 C6 C7 111.39(18) . . ?
N3 C6 C10 119.74(19) . . ?
C7 C6 C10 128.84(19) . . ?
C8 C7 C6 104.97(18) . . ?
C8 C7 C2 126.8(2) . . ?
C6 C7 C2 128.27(18) . . ?
N4 C8 C7 106.6(2) . . ?
N4 C8 C9 121.9(2) . . ?
C7 C8 C9 131.5(2) . . ?
C8 C9 H9A 109.5 . . ?
C8 C9 H9B 109.5 . . ?
H9A C9 H9B 109.5 . . ?
C8 C9 H9C 109.5 . . ?
H9A C9 H9C 109.5 . . ?
H9B C9 H9C 109.5 . . ?
C6 C10 H10A 109.5 . . ?
C6 C10 H10B 109.5 . . ?
H10A C10 H10B 109.5 . . ?
C6 C10 H10C 109.5 . . ?
H10A C10 H10C 109.5 . . ?
H10B C10 H10C 109.5 . . ?
N5 C11 C12 111.16(19) . . ?
N5 C11 C15 121.1(2) . . ?
C12 C11 C15 127.8(2) . . ?
C13 C12 C11 104.41(19) . . ?
C13 C12 C17 128.8(2) . . ?
C11 C12 C17 126.8(2) . . ?
N6 C13 C12 107.29(19) . . ?
N6 C13 C14 122.2(2) . . ?
C12 C13 C14 130.5(2) . . ?
C13 C14 H14A 109.5 . . ?
C13 C14 H14B 109.5 . . ?
H14A C14 H14B 109.5 . . ?
C13 C14 H14C 109.5 . . ?
H14A C14 H14C 109.5 . . ?
H14B C14 H14C 109.5 . . ?
C11 C15 H15A 109.5 . . ?
C11 C15 H15B 109.5 . . ?
H15A C15 H15B 109.5 . . ?
C11 C15 H15C 109.5 . . ?
H15A C15 H15C 109.5 . . ?
H15B C15 H15C 109.5 . . ?
N7 C16 C17 110.9(2) . . ?
N7 C16 C20 120.3(2) . . ?
C17 C16 C20 128.8(2) . . ?
C18 C17 C16 104.8(2) . . ?
C18 C17 C12 127.0(2) . . ?
C16 C17 C12 128.1(2) . . ?
N8 C18 C17 106.2(2) . . ?
N8 C18 C19 122.3(3) . . ?
C17 C18 C19 131.5(3) . . ?
C18 C19 H19A 109.5 . . ?
C18 C19 H19B 109.5 . . ?
H19A C19 H19B 109.5 . . ?
C18 C19 H19C 109.5 . . ?
H19A C19 H19C 109.5 . . ?
H19B C19 H19C 109.5 . . ?
C16 C20 H20A 109.5 . . ?
C16 C20 H20B 109.5 . . ?
H20A C20 H20B 109.5 . . ?
C16 C20 H20C 109.5 . . ?
H20A C20 H20C 109.5 . . ?
H20B C20 H20C 109.5 . . ?
O1 C21 C26 116.45(19) . . ?
O1 C21 C22 122.00(19) . . ?
C26 C21 C22 121.52(18) . . ?
C23 C22 C21 118.17(18) . . ?
C23 C22 H22A 120.9 . . ?
C21 C22 H22A 120.9 . . ?
O2 C23 C22 121.16(17) . . ?
O2 C23 C24 117.46(17) . . ?
C22 C23 C24 121.36(18) . . ?
C25 C24 C23 118.38(18) . . ?
C25 C24 H24A 120.8 . . ?
C23 C24 H24A 120.8 . . ?
O3 C25 C26 116.06(17) . . ?
O3 C25 C24 122.52(18) . . ?
C26 C25 C24 121.41(18) . . ?
C21 C26 C25 119.10(18) . . ?
C21 C26 H26A 120.5 . . ?
C25 C26 H26A 120.5 . . ?

loop_
_geom_bond_atom_site_label_1
_geom_bond_atom_site_label_2
_geom_bond_distance
_geom_bond_site_symmetry_2
_geom_bond_publ_flag
O1 C21 1.364(2) . ?
O1 H5 0.97(3) . ?
O2 C23 1.365(2) . ?
O2 H7 0.88(4) . ?
O3 C25 1.372(2) . ?
O3 H6 0.84(2) . ?
O4 H8 0.96(5) . ?
O4 H9 0.99(5) . ?
N1 C1 1.339(3) . ?
N1 N2 1.358(2) . ?
N1 H1 0.95(3) . ?
N2 C3 1.330(3) . ?
N3 C6 1.337(3) . ?
N3 N4 1.362(3) . ?
N4 C8 1.335(3) . ?
N4 H2 0.97(3) . ?
N5 C11 1.332(3) . ?
N5 N6 1.354(3) . ?
N6 C13 1.332(3) . ?
N6 H3 0.87(3) . ?
N7 N8 1.327(3) . ?
N7 C16 1.333(3) . ?
N8 C18 1.351(3) . ?
N8 H4 0.77(4) . ?
C1 C2 1.388(3) . ?
C1 C5 1.491(3) . ?
C2 C3 1.413(3) . ?
C2 C7 1.478(3) . ?
C3 C4 1.496(3) . ?
C4 H4A 0.9700 . ?
C4 H4B 0.9700 . ?
C4 H4C 0.9700 . ?
C5 H5A 0.9700 . ?
C5 H5B 0.9700 . ?
C5 H5C 0.9700 . ?
C6 C7 1.397(3) . ?
C6 C10 1.506(3) . ?
C7 C8 1.387(3) . ?
C8 C9 1.500(3) . ?
C9 H9A 0.9700 . ?
C9 H9B 0.9700 . ?
C9 H9C 0.9700 . ?
C10 H10A 0.9700 . ?
C10 H10B 0.9700 . ?
C10 H10C 0.9700 . ?
C11 C12 1.402(3) . ?
C11 C15 1.484(3) . ?
C12 C13 1.383(3) . ?
C12 C17 1.476(3) . ?
C13 C14 1.504(4) . ?
C14 H14A 0.9700 . ?
C14 H14B 0.9700 . ?
C14 H14C 0.9700 . ?
C15 H15A 0.9700 . ?
C15 H15B 0.9700 . ?
C15 H15C 0.9700 . ?
C16 C17 1.399(3) . ?
C16 C20 1.487(4) . ?
C17 C18 1.377(3) . ?
C18 C19 1.494(4) . ?
C19 H19A 0.9700 . ?
C19 H19B 0.9700 . ?
C19 H19C 0.9700 . ?
C20 H20A 0.9700 . ?
C20 H20B 0.9700 . ?
C20 H20C 0.9700 . ?
C21 C26 1.378(3) . ?
C21 C22 1.392(3) . ?
C22 C23 1.390(3) . ?
C22 H22A 0.9400 . ?
C23 C24 1.397(3) . ?
C24 C25 1.385(3) . ?
C24 H24A 0.9400 . ?
C25 C26 1.382(3) . ?
C26 H26A 0.9400 . ?

loop_
_geom_hbond_atom_site_label_D
_geom_hbond_atom_site_label_H
_geom_hbond_atom_site_label_A
_geom_hbond_distance_DH
_geom_hbond_distance_HA
_geom_hbond_distance_DA
_geom_hbond_angle_DHA
_geom_hbond_site_symmetry_A
O3 H6 O2 0.84(2) 1.88(2) 2.639(2) 149(2) 10
O1 H5 N2 0.97(3) 1.74(3) 2.673(2) 160(3) 11_453
O1 H5 N1 0.97(3) 2.67(3) 3.442(2) 137(2) 11_453
N1 H1 N3 0.95(3) 1.94(3) 2.874(3) 166(2) 1_556
O2 H7 N5 0.88(4) 1.79(4) 2.653(2) 165(3) 1_554
N4 H2 O3 0.97(3) 1.89(3) 2.853(2) 171(3) .
N6 H3 N7 0.87(3) 1.98(3) 2.807(3) 159(2) 1_556
O4 H8 O1 0.96(5) 1.95(5) 2.873(3) 162(4) 11_454
N8 H4 O4 0.77(4) 2.09(4) 2.855(3) 172(3) .

loop_
_cod_related_entry_id
_cod_related_entry_database
_cod_related_entry_code
1 ChemSpider 21141909
